data_4330083
loop_
_publ_author_name
'Rajnish Kumar'
'Tapas Guchhait'
'Ganesan Mani'

_publ_contact_author_address
;Department of Chemistry
Indian Institute of Technology-Kharagpur
Kharagpur, India 721 302
;
_publ_contact_author_email gmani@chem.iitkgp.ernet.in
_publ_contact_author_fax 91-3222-282252
_publ_contact_author_name 'Mani, Ganesan.'
_publ_contact_author_phone 91-3222-282320
_publ_section_title
;
 Synthesis and X-ray Structures of Novel Macrocycles and Macrobicycles
 Containing N,N-Di(pyrrolylmethyl)-N-methylamine Moiety: Preliminary Anion
 Binding Study
;
_journal_name_full 'Inorganic Chemistry'
_journal_page_first 9029
_journal_page_last 9038
_journal_paper_doi 10.1021/ic3011822
_journal_volume 51
_journal_year 2012
_chemical_formula_sum 'C13 H15 N3 O2'
_chemical_formula_weight 245.28
_chemical_name_systematic
;
 ?
;
_space_group_IT_number 2
_symmetry_cell_setting triclinic
_symmetry_space_group_name_Hall '-P 1'
_symmetry_space_group_name_H-M 'P -1'
_atom_sites_solution_hydrogens geom
_atom_sites_solution_primary direct
_atom_sites_solution_secondary difmap
_audit_creation_method SHELXL-97
_cell_angle_alpha 79.465(15)
_cell_angle_beta 88.331(16)
_cell_angle_gamma 78.326(15)
_cell_formula_units_Z 2
_cell_length_a 5.198(3)
_cell_length_b 7.395(4)
_cell_length_c 16.884(9)
_cell_measurement_reflns_used 7469
_cell_measurement_temperature 295(2)
_cell_measurement_theta_max 0.979
_cell_measurement_theta_min 0.944
_cell_volume 624.8(6)
_computing_structure_refinement 'SHELXL-97 (Sheldrick, 2008)'
_computing_structure_solution 'SHELXS-97 (Sheldrick, 1990)'
_diffrn_ambient_temperature 295(2)
_diffrn_measured_fraction_theta_full 0.995
_diffrn_measured_fraction_theta_max 0.995
_diffrn_measurement_device_type 'Bruker CCD APEX 2'
_diffrn_measurement_method hemisphere
_diffrn_radiation_monochromator graphite
_diffrn_radiation_source 'fine-focus sealed tube'
_diffrn_radiation_type MoK\a
_diffrn_radiation_wavelength 0.71073
_diffrn_reflns_av_R_equivalents 0.0474
_diffrn_reflns_av_sigmaI/netI 0.0526
_diffrn_reflns_limit_h_max 6
_diffrn_reflns_limit_h_min -6
_diffrn_reflns_limit_k_max 8
_diffrn_reflns_limit_k_min -8
_diffrn_reflns_limit_l_max 15
_diffrn_reflns_limit_l_min -20
_diffrn_reflns_number 7469
_diffrn_reflns_theta_full 25.00
_diffrn_reflns_theta_max 25.00
_diffrn_reflns_theta_min 1.23
_exptl_absorpt_coefficient_mu 0.090
_exptl_absorpt_correction_T_max 0.9795
_exptl_absorpt_correction_T_min 0.9444
_exptl_absorpt_correction_type empirical
_exptl_absorpt_process_details SADABS
_exptl_crystal_colour Colorless
_exptl_crystal_density_diffrn 1.304
_exptl_crystal_description Prism
_exptl_crystal_F_000 260
_exptl_crystal_size_max 0.64
_exptl_crystal_size_mid 0.43
_exptl_crystal_size_min 0.23
_refine_diff_density_max 0.163
_refine_diff_density_min -0.138
_refine_diff_density_rms 0.039
_refine_ls_extinction_coef 0.018(5)
_refine_ls_extinction_expression Fc^*^=kFc[1+0.001xFc^2^\l^3^/sin(2\q)]^-1/4^
_refine_ls_extinction_method SHELXL
_refine_ls_goodness_of_fit_ref 1.075
_refine_ls_hydrogen_treatment mixed
_refine_ls_matrix_type full
_refine_ls_number_parameters 170
_refine_ls_number_reflns 2195
_refine_ls_number_restraints 0
_refine_ls_restrained_S_all 1.075
_refine_ls_R_factor_all 0.0878
_refine_ls_R_factor_gt 0.0457
_refine_ls_shift/su_max 0.000
_refine_ls_shift/su_mean 0.000
_refine_ls_structure_factor_coef Fsqd
_refine_ls_weighting_details 'calc w=1/[\s^2^(Fo^2^)+(0.0432P)^2^+0.1404P] where P=(Fo^2^+2Fc^2^)/3'
_refine_ls_weighting_scheme calc
_refine_ls_wR_factor_gt 0.0948
_refine_ls_wR_factor_ref 0.1213
_reflns_number_gt 1402
_reflns_number_total 2195
_reflns_threshold_expression >2\s(I)
_cod_data_source_file ic3011822_si_002_1.cif
_cod_data_source_block dialdehyde_1
_cod_original_cell_volume 624.9(6)
_cod_database_code 4330083

loop_
_symmetry_equiv_pos_as_xyz
'x, y, z'
'-x, -y, -z'

loop_
_atom_site_label
_atom_site_type_symbol
_atom_site_fract_x
_atom_site_fract_y
_atom_site_fract_z
_atom_site_U_iso_or_equiv
_atom_site_adp_type
_atom_site_occupancy
_atom_site_symmetry_multiplicity
_atom_site_calc_flag
_atom_site_refinement_flags
C1 C 0.4290(5) -0.2331(4) 0.03796(16) 0.0574(8) Uani 1 1 d .
H1 H 0.5847 -0.3204 0.0366 0.069 Uiso 1 1 calc R
C2 C 0.3723(5) -0.1629(3) 0.11052(14) 0.0458(7) Uani 1 1 d .
C3 C 0.5078(5) -0.2088(4) 0.18292(15) 0.0538(7) Uani 1 1 d .
H3 H 0.6654 -0.2946 0.1942 0.065 Uiso 1 1 calc R
C4 C 0.3658(5) -0.1032(4) 0.23598(15) 0.0516(7) Uani 1 1 d .
H4 H 0.4114 -0.1065 0.2892 0.062 Uiso 1 1 calc R
C5 C 0.1449(5) 0.0076(3) 0.19561(14) 0.0419(6) Uani 1 1 d .
C6 C -0.0698(5) 0.1564(3) 0.21984(14) 0.0450(7) Uani 1 1 d .
H6A H -0.2223 0.1699 0.1859 0.054 Uiso 1 1 calc R
H6B H -0.1191 0.1136 0.2749 0.054 Uiso 1 1 calc R
C7 C 0.0909(6) 0.4112(4) 0.13473(15) 0.0599(8) Uani 1 1 d .
H7A H -0.0329 0.4047 0.0947 0.090 Uiso 1 1 calc R
H7B H 0.2581 0.3350 0.1257 0.090 Uiso 1 1 calc R
H7C H 0.1092 0.5390 0.1312 0.090 Uiso 1 1 calc R
C8 C 0.1789(5) 0.3492(4) 0.27739(15) 0.0508(7) Uani 1 1 d .
H8A H 0.2369 0.4679 0.2657 0.061 Uiso 1 1 calc R
H8B H 0.3322 0.2495 0.2772 0.061 Uiso 1 1 calc R
C9 C 0.0578(5) 0.3283(3) 0.35903(14) 0.0429(6) Uani 1 1 d .
C10 C -0.1884(5) 0.4042(3) 0.38391(15) 0.0524(7) Uani 1 1 d .
H10 H -0.3223 0.4820 0.3512 0.063 Uiso 1 1 calc R
C11 C -0.2016(5) 0.3441(4) 0.46670(16) 0.0529(7) Uani 1 1 d .
H11 H -0.3464 0.3737 0.4990 0.063 Uiso 1 1 calc R
C12 C 0.0378(5) 0.2330(3) 0.49235(14) 0.0425(6) Uani 1 1 d .
C13 C 0.1243(5) 0.1459(3) 0.57148(15) 0.0509(7) Uani 1 1 d .
H13 H 0.0027 0.1625 0.6123 0.061 Uiso 1 1 calc R
N1 N 0.1515(4) -0.0314(3) 0.11992(12) 0.0448(6) Uani 1 1 d .
H5 H 0.027(5) 0.024(3) 0.0814(15) 0.054 Uiso 1 1 d .
N2 N -0.0031(4) 0.3425(3) 0.21464(11) 0.0449(5) Uani 1 1 d .
N3 N 0.1916(4) 0.2244(3) 0.42503(12) 0.0434(5) Uani 1 1 d .
H6 H 0.348(5) 0.154(3) 0.4251(14) 0.052 Uiso 1 1 d .
O1 O 0.2930(4) -0.1899(3) -0.02290(11) 0.0724(6) Uani 1 1 d .
O2 O 0.3397(4) 0.0518(3) 0.59196(10) 0.0633(6) Uani 1 1 d .

loop_
_atom_site_aniso_label
_atom_site_aniso_U_11
_atom_site_aniso_U_22
_atom_site_aniso_U_33
_atom_site_aniso_U_23
_atom_site_aniso_U_13
_atom_site_aniso_U_12
C1 0.0538(17) 0.0616(18) 0.0515(17) -0.0140(14) -0.0037(14) 0.0050(14)
C2 0.0468(15) 0.0427(15) 0.0447(15) -0.0066(11) -0.0033(12) -0.0021(12)
C3 0.0498(16) 0.0542(16) 0.0508(16) -0.0060(13) -0.0074(13) 0.0028(13)
C4 0.0547(17) 0.0578(17) 0.0396(15) -0.0055(12) -0.0079(12) -0.0065(13)
C5 0.0437(14) 0.0453(14) 0.0371(14) -0.0049(11) -0.0040(11) -0.0111(12)
C6 0.0396(14) 0.0551(16) 0.0403(14) -0.0089(12) -0.0018(11) -0.0091(12)
C7 0.074(2) 0.0533(17) 0.0475(16) -0.0009(13) 0.0006(14) -0.0079(14)
C8 0.0490(16) 0.0552(16) 0.0496(16) -0.0106(12) -0.0018(13) -0.0122(13)
C9 0.0441(14) 0.0423(14) 0.0428(14) -0.0107(11) -0.0070(12) -0.0064(12)
C10 0.0464(16) 0.0509(16) 0.0541(17) -0.0108(13) -0.0109(13) 0.0066(12)
C11 0.0447(15) 0.0560(17) 0.0547(17) -0.0179(13) 0.0001(13) 0.0047(13)
C12 0.0425(14) 0.0445(14) 0.0402(14) -0.0137(11) 0.0022(11) -0.0031(11)
C13 0.0539(17) 0.0511(16) 0.0466(16) -0.0132(12) 0.0020(13) -0.0038(13)
N1 0.0453(13) 0.0482(13) 0.0382(13) -0.0070(10) -0.0082(9) -0.0030(10)
N2 0.0470(12) 0.0478(13) 0.0378(12) -0.0057(9) -0.0032(9) -0.0059(10)
N3 0.0350(11) 0.0474(13) 0.0461(13) -0.0128(10) -0.0034(10) 0.0002(9)
O1 0.0697(13) 0.0904(15) 0.0493(12) -0.0200(10) -0.0137(10) 0.0112(11)
O2 0.0556(12) 0.0739(13) 0.0513(12) -0.0134(9) -0.0110(9) 0.0115(10)

loop_
_atom_type_symbol
_atom_type_description
_atom_type_scat_dispersion_real
_atom_type_scat_dispersion_imag
_atom_type_scat_source
C C 0.0033 0.0016 'International Tables Vol C Tables 4.2.6.8 and 6.1.1.4'
H H 0.0000 0.0000 'International Tables Vol C Tables 4.2.6.8 and 6.1.1.4'
N N 0.0061 0.0033 'International Tables Vol C Tables 4.2.6.8 and 6.1.1.4'
O O 0.0106 0.0060 'International Tables Vol C Tables 4.2.6.8 and 6.1.1.4'

loop_
_geom_angle_atom_site_label_1
_geom_angle_atom_site_label_2
_geom_angle_atom_site_label_3
_geom_angle
O1 C1 C2 126.2(2)
O1 C1 H1 116.9
C2 C1 H1 116.9
N1 C2 C3 107.1(2)
N1 C2 C1 122.7(2)
C3 C2 C1 130.2(2)
C2 C3 C4 107.7(2)
C2 C3 H3 126.2
C4 C3 H3 126.2
C5 C4 C3 108.0(2)
C5 C4 H4 126.0
C3 C4 H4 126.0
N1 C5 C4 107.1(2)
N1 C5 C6 120.7(2)
C4 C5 C6 132.1(2)
N2 C6 C5 115.4(2)
N2 C6 H6A 108.4
C5 C6 H6A 108.4
N2 C6 H6B 108.4
C5 C6 H6B 108.4
H6A C6 H6B 107.5
N2 C7 H7A 109.5
N2 C7 H7B 109.5
H7A C7 H7B 109.5
N2 C7 H7C 109.5
H7A C7 H7C 109.5
H7B C7 H7C 109.5
N2 C8 C9 112.2(2)
N2 C8 H8A 109.2
C9 C8 H8A 109.2
N2 C8 H8B 109.2
C9 C8 H8B 109.2
H8A C8 H8B 107.9
N3 C9 C10 107.3(2)
N3 C9 C8 122.1(2)
C10 C9 C8 130.6(2)
C9 C10 C11 107.9(2)
C9 C10 H10 126.0
C11 C10 H10 126.0
C12 C11 C10 107.9(2)
C12 C11 H11 126.0
C10 C11 H11 126.0
N3 C12 C11 106.6(2)
N3 C12 C13 124.2(2)
C11 C12 C13 129.2(2)
O2 C13 C12 127.3(2)
O2 C13 H13 116.4
C12 C13 H13 116.4
C5 N1 C2 110.1(2)
C5 N1 H5 124.2(15)
C2 N1 H5 125.7(15)
C8 N2 C7 111.5(2)
C8 N2 C6 113.20(19)
C7 N2 C6 111.7(2)
C9 N3 C12 110.3(2)
C9 N3 H6 125.6(16)
C12 N3 H6 123.9(16)

loop_
_geom_bond_atom_site_label_1
_geom_bond_atom_site_label_2
_geom_bond_distance
C1 O1 1.220(3)
C1 C2 1.417(3)
C1 H1 0.9300
C2 N1 1.372(3)
C2 C3 1.381(3)
C3 C4 1.393(3)
C3 H3 0.9300
C4 C5 1.384(3)
C4 H4 0.9300
C5 N1 1.359(3)
C5 C6 1.505(3)
C6 N2 1.473(3)
C6 H6A 0.9700
C6 H6B 0.9700
C7 N2 1.459(3)
C7 H7A 0.9600
C7 H7B 0.9600
C7 H7C 0.9600
C8 N2 1.455(3)
C8 C9 1.494(3)
C8 H8A 0.9700
C8 H8B 0.9700
C9 N3 1.353(3)
C9 C10 1.376(3)
C10 C11 1.391(3)
C10 H10 0.9300
C11 C12 1.378(3)
C11 H11 0.9300
C12 N3 1.374(3)
C12 C13 1.416(3)
C13 O2 1.215(3)
C13 H13 0.9300
N1 H5 0.91(2)
N3 H6 0.87(2)

loop_
_geom_hbond_atom_site_label_D
_geom_hbond_atom_site_label_H
_geom_hbond_atom_site_label_A
_geom_hbond_distance_DH
_geom_hbond_distance_HA
_geom_hbond_distance_DA
_geom_hbond_angle_DHA
_geom_hbond_site_symmetry_A
N1 H5 O1 0.91(2) 2.02(3) 2.900(3) 162(2) 2
N3 H6 O2 0.87(2) 2.04(3) 2.890(3) 164(2) 2_656

loop_
_geom_torsion_atom_site_label_1
_geom_torsion_atom_site_label_2
_geom_torsion_atom_site_label_3
_geom_torsion_atom_site_label_4
_geom_torsion
O1 C1 C2 N1 -1.1(5)
O1 C1 C2 C3 177.0(3)
N1 C2 C3 C4 0.0(3)
C1 C2 C3 C4 -178.4(3)
C2 C3 C4 C5 -0.4(3)
C3 C4 C5 N1 0.6(3)
C3 C4 C5 C6 -175.9(3)
N1 C5 C6 N2 -96.5(3)
C4 C5 C6 N2 79.6(3)
N2 C8 C9 N3 139.8(2)
N2 C8 C9 C10 -41.7(4)
N3 C9 C10 C11 0.0(3)
C8 C9 C10 C11 -178.7(3)
C9 C10 C11 C12 0.6(3)
C10 C11 C12 N3 -1.0(3)
C10 C11 C12 C13 177.1(3)
N3 C12 C13 O2 -0.5(4)
C11 C12 C13 O2 -178.3(3)
C4 C5 N1 C2 -0.6(3)
C6 C5 N1 C2 176.3(2)
C3 C2 N1 C5 0.4(3)
C1 C2 N1 C5 178.9(2)
C9 C8 N2 C7 165.1(2)
C9 C8 N2 C6 -68.0(3)
C5 C6 N2 C8 -72.6(3)
C5 C6 N2 C7 54.3(3)
C10 C9 N3 C12 -0.6(3)
C8 C9 N3 C12 178.3(2)
C11 C12 N3 C9 1.0(3)
C13 C12 N3 C9 -177.3(2)
